data_2311281
loop_
_publ_author_name
'Abdoh, Muneer'
'Warad, Ismail'
'Naveen, S.'
'Lokanath, N. K.'
'Salghi, Rachid'

_publ_section_title
;
 Crystal structure of
 (1E,1'E)-N,N'-(ethane-1,2-di-yl)bis-[(pyridin-2-yl)methanimine].
;
_journal_coeditor_code SU5142
_journal_issue 'Pt 6'
_journal_name_full 'Acta crystallographica. Section E, Crystallographic communications'
_journal_page_first o431
_journal_paper_doi 10.1107/S2056989015010087
_journal_volume 71
_journal_year 2015
_chemical_formula_iupac 'C14 H14 N4'
_chemical_formula_moiety 'C14 H14 N4'
_chemical_formula_sum 'C14 H14 N4'
_chemical_formula_weight 238.29
_chemical_name_systematic (1<i>E</i>,1'<i>E</i>)-<i>N</i>,<i>N</i>'-(Ethane-1,2-diyl)bis[(pyridin-2-yl)methanimine]
_space_group_IT_number 15
_space_group_name_Hall '-C 2yc'
_space_group_name_H-M_alt 'C 1 2/c 1'
_symmetry_cell_setting monoclinic
_symmetry_space_group_name_Hall '-C 2yc'
_symmetry_space_group_name_H-M 'C 1 2/c 1'
_atom_sites_solution_hydrogens geom
_atom_sites_solution_primary direct
_atom_sites_solution_secondary difmap
_cell_angle_alpha 90
_cell_angle_beta 122.266(8)
_cell_angle_gamma 90
_cell_formula_units_Z 4
_cell_length_a 19.347(5)
_cell_length_b 5.9339(12)
_cell_length_c 13.165(2)
_cell_measurement_reflns_used 881
_cell_measurement_temperature 296
_cell_measurement_theta_max 63.82
_cell_measurement_theta_min 5.41
_cell_volume 1278.0(5)
_computing_cell_refinement
;
SAINT (Bruker, 2013)
;
_computing_data_collection
;
APEX2 (Bruker, 2013)
;
_computing_data_reduction
;
SAINT (Bruker, 2013)
;
_computing_molecular_graphics
;
Mercury (Macrae <i>et al.</i>,  2008)
;
_computing_publication_material
;
SHELXL97 (Sheldrick, 2008) and PLATON (Spek, 2009)
;
_computing_structure_refinement
;
SHELXL97 (Sheldrick, 2008)
;
_computing_structure_solution
;
SHELXS97 (Sheldrick, 2008)
;
_diffrn_ambient_temperature 296
_diffrn_detector_area_resol_mean 18.4
_diffrn_measured_fraction_theta_full 0.883
_diffrn_measured_fraction_theta_max 0.883
_diffrn_measurement_device_type 'Bruker X8 Proteum'
_diffrn_measurement_method '\f and \w scans'
_diffrn_radiation_monochromator graphite
_diffrn_radiation_source 'Rotating Anode'
_diffrn_radiation_type CuK\a
_diffrn_radiation_wavelength 1.54178
_diffrn_reflns_av_R_equivalents 0.0147
_diffrn_reflns_av_sigmaI/netI 0.0233
_diffrn_reflns_limit_h_max 21
_diffrn_reflns_limit_h_min -8
_diffrn_reflns_limit_k_max 5
_diffrn_reflns_limit_k_min -6
_diffrn_reflns_limit_l_max 12
_diffrn_reflns_limit_l_min -15
_diffrn_reflns_number 1539
_diffrn_reflns_reduction_process
;
;
_diffrn_reflns_theta_full 63.82
_diffrn_reflns_theta_max 63.82
_diffrn_reflns_theta_min 5.41
_exptl_absorpt_coefficient_mu 0.613
_exptl_absorpt_correction_T_max 0.862
_exptl_absorpt_correction_T_min 0.837
_exptl_absorpt_correction_type multi-scan
_exptl_absorpt_process_details
;
(SADABS; Bruker, 2013)
;
_exptl_crystal_colour colourless
_exptl_crystal_density_diffrn 1.238
_exptl_crystal_density_method 'Not Measured'
_exptl_crystal_description block
_exptl_crystal_F_000 504
_exptl_crystal_size_max 0.30
_exptl_crystal_size_mid 0.27
_exptl_crystal_size_min 0.25
_refine_diff_density_max 0.098
_refine_diff_density_min -0.097
_refine_ls_goodness_of_fit_ref 1.054
_refine_ls_hydrogen_treatment constr
_refine_ls_matrix_type full
_refine_ls_number_parameters 82
_refine_ls_number_reflns 933
_refine_ls_number_restraints 0
_refine_ls_restrained_S_all 1.054
_refine_ls_R_factor_all 0.0438
_refine_ls_R_factor_gt 0.0425
_refine_ls_shift/su_max 0.000
_refine_ls_shift/su_mean 0.000
_refine_ls_structure_factor_coef Fsqd
_refine_ls_weighting_details 'calc w=1/[\s^2^(Fo^2^)+(0.0763P)^2^+0.2763P] where P=(Fo^2^+2Fc^2^)/3'
_refine_ls_weighting_scheme calc
_refine_ls_wR_factor_gt 0.1188
_refine_ls_wR_factor_ref 0.1203
_reflns_number_gt 881
_reflns_number_total 933
_reflns_threshold_expression I>2\s(I)
_cod_data_source_file su5142sup1.cif
_cod_data_source_block I
_cod_original_sg_symbol_H-M 'C 2/c'
_cod_database_code 2311281

loop_
_symmetry_equiv_pos_site_id
_symmetry_equiv_pos_as_xyz
1 x,y,z
2 -x,y,1/2-z
3 -x,-y,-z
4 x,-y,1/2+z
5 1/2+x,1/2+y,z
6 1/2-x,1/2+y,1/2-z
7 1/2-x,1/2-y,-z
8 1/2+x,1/2-y,1/2+z

loop_
_atom_site_aniso_label
_atom_site_aniso_U_11
_atom_site_aniso_U_22
_atom_site_aniso_U_33
_atom_site_aniso_U_12
_atom_site_aniso_U_13
_atom_site_aniso_U_23
N3 0.0509(8) 0.0571(7) 0.0602(7) 0.0007(5) 0.0265(6) 0.0064(5)
N6 0.0501(8) 0.0609(7) 0.0466(6) 0.0031(5) 0.0225(5) 0.0005(5)
C1 0.0714(11) 0.0636(9) 0.0601(9) -0.0011(7) 0.0246(8) -0.0102(7)
C2 0.0554(10) 0.0564(9) 0.0628(9) -0.0038(6) 0.0212(7) 0.0035(6)
C4 0.0410(8) 0.0514(7) 0.0430(7) 0.0068(5) 0.0171(6) 0.0090(5)
C5 0.0463(8) 0.0551(8) 0.0473(7) 0.0085(6) 0.0251(6) 0.0079(5)
C7 0.0600(9) 0.0532(8) 0.0540(8) 0.0048(6) 0.0249(7) -0.0001(6)
C8 0.0561(9) 0.0674(9) 0.0542(8) -0.0052(7) 0.0298(7) -0.0034(6)
C9 0.0743(12) 0.0866(11) 0.0628(9) -0.0047(8) 0.0401(9) -0.0136(8)

loop_
_atom_site_type_symbol
_atom_site_label
_atom_site_fract_x
_atom_site_fract_y
_atom_site_fract_z
_atom_site_U_iso_or_equiv
_atom_site_thermal_displace_type
_atom_site_calc_flag
_atom_site_refinement_flags
_atom_site_occupancy
N N3 0.69126(7) 0.50665(18) 0.02615(10) 0.0576(4) Uani d . 1.000
N N6 0.55349(7) 0.05345(19) -0.11311(9) 0.0542(4) Uani d . 1.000
C C1 0.67191(10) 0.7085(3) 0.16610(14) 0.0703(6) Uani d . 1.000
C C2 0.70819(9) 0.6792(2) 0.10143(14) 0.0634(5) Uani d . 1.000
C C4 0.63482(8) 0.3583(2) 0.01373(11) 0.0478(4) Uani d . 1.000
C C5 0.61592(8) 0.1747(2) -0.07264(11) 0.0495(4) Uani d . 1.000
C C7 0.54261(9) -0.1287(2) -0.19397(13) 0.0585(5) Uani d . 1.000
C C8 0.59615(9) 0.3750(2) 0.07686(12) 0.0591(5) Uani d . 1.000
C C9 0.61501(11) 0.5541(3) 0.15343(14) 0.0728(6) Uani d . 1.000
H H1 0.68570 0.83080 0.21760 0.0840 Uiso c R 1.000
H H2 0.55830 0.26720 0.06750 0.0710 Uiso c R 1.000
H H4 0.74660 0.78490 0.11040 0.0760 Uiso c R 1.000
H H5 0.65170 0.14760 -0.09810 0.0590 Uiso c R 1.000
H H7 0.58250 -0.11360 -0.21680 0.0700 Uiso c R 1.000
H H8 0.55230 -0.27160 -0.15260 0.0700 Uiso c R 1.000
H H9 0.58950 0.57050 0.19620 0.0870 Uiso c R 1.000

loop_
_atom_type_symbol
_atom_type_description
_atom_type_scat_dispersion_real
_atom_type_scat_dispersion_imag
_atom_type_scat_source
C C 0.0181 0.0091 ' International Tables Vol C Tables 4.2.6.8 and 6.1.1.4'
H H 0.0000 0.0000 ' International Tables Vol C Tables 4.2.6.8 and 6.1.1.4'
N N 0.0311 0.0180 ' International Tables Vol C Tables 4.2.6.8 and 6.1.1.4'

loop_
_geom_angle_atom_site_label_1
_geom_angle_atom_site_label_2
_geom_angle_atom_site_label_3
_geom_angle_site_symmetry_1
_geom_angle_site_symmetry_3
_geom_angle
_geom_angle_publ_flag
C2 N3 C4 . . 116.96(15) no
C5 N6 C7 . . 117.93(15) no
C2 C1 C9 . . 118.85(16) no
N3 C2 C1 . . 123.50(16) no
N3 C4 C5 . . 115.43(14) no
N3 C4 C8 . . 122.94(12) no
C5 C4 C8 . . 121.62(13) no
N6 C5 C4 . . 122.55(15) no
N6 C7 C7 . 2_654 111.74(13) no
C4 C8 C9 . . 118.56(16) no
C1 C9 C8 . . 119.17(19) no
C2 C1 H1 . . 121.00 no
C9 C1 H1 . . 121.00 no
N3 C2 H4 . . 118.00 no
C1 C2 H4 . . 118.00 no
N6 C5 H5 . . 119.00 no
C4 C5 H5 . . 119.00 no
N6 C7 H7 . . 109.00 no
N6 C7 H8 . . 109.00 no
H7 C7 H8 . . 108.00 no
C7 C7 H7 2_654 . 109.00 no
C7 C7 H8 2_654 . 109.00 no
C4 C8 H2 . . 121.00 no
C9 C8 H2 . . 121.00 no
C1 C9 H9 . . 120.00 no
C8 C9 H9 . . 120.00 no

loop_
_geom_bond_atom_site_label_1
_geom_bond_atom_site_label_2
_geom_bond_site_symmetry_2
_geom_bond_distance
_geom_bond_publ_flag
N3 C2 . 1.3384(18) no
N3 C4 . 1.343(2) no
N6 C5 . 1.254(2) no
N6 C7 . 1.4514(18) no
C1 C2 . 1.373(3) no
C1 C9 . 1.372(3) no
C4 C5 . 1.4730(18) no
C4 C8 . 1.387(2) no
C7 C7 2_654 1.516(2) no
C8 C9 . 1.373(2) no
C1 H1 . 0.9300 no
C2 H4 . 0.9300 no
C5 H5 . 0.9300 no
C7 H7 . 0.9700 no
C7 H8 . 0.9700 no
C8 H2 . 0.9300 no
C9 H9 . 0.9300 no

loop_
_geom_torsion_atom_site_label_1
_geom_torsion_atom_site_label_2
_geom_torsion_atom_site_label_3
_geom_torsion_atom_site_label_4
_geom_torsion_site_symmetry_3
_geom_torsion_site_symmetry_4
_geom_torsion
_geom_torsion_publ_flag
C2 N3 C4 C5 . . 178.17(12) no
C2 N3 C4 C8 . . -1.6(2) no
C4 N3 C2 C1 . . 0.9(2) no
C7 N6 C5 C4 . . -177.50(11) no
C5 N6 C7 C7 . 2_654 -131.18(14) no
C9 C1 C2 N3 . . -0.2(3) no
C2 C1 C9 C8 . . 0.1(3) no
N3 C4 C5 N6 . . -164.26(12) no
C5 C4 C8 C9 . . -178.16(14) no
C8 C4 C5 N6 . . 15.5(2) no
N3 C4 C8 C9 . . 1.6(2) no
N6 C7 C7 N6 2_654 2_654 73.41(17) no
C4 C8 C9 C1 . . -0.8(2) no
